data_2009897
loop_
_publ_author_name
'Bagieu-Beucher, Muriel'
'Le Fur, Yvette'
'Levy, Jean-Pierre'
'P\'ecaut, Jacques'

_publ_section_title
;
 Two 4-nitropyridine <i>N</i>-oxide adducts:
 (C~5~H~4~N~2~O~3~)~2~.AgNO~3~ and
 (C~5~H~4~N~2~O~3~)~2~.Co(NO~3~)~2~.4H~2~O
;
_journal_issue 7
_journal_name_full 'Acta Crystallographica Section C'
_journal_page_first 1079
_journal_page_last 1084
_journal_paper_doi 10.1107/S0108270193012119
_journal_volume 50
_journal_year 1994
_chemical_formula_moiety '(C5 H4 N2 O3 )2 , Co (N O3)2, 4H2 O'
_chemical_formula_sum 'C10 H16 Co N6 O16'
_chemical_formula_weight 535.20
_chemical_name_systematic
;
bis(4-nitropyridine N-oxide)cobalt nitrate tetrahydrate
;
_space_group_IT_number 14
_symmetry_cell_setting monoclinic
_symmetry_space_group_name_Hall '-P 2yab'
_symmetry_space_group_name_H-M 'P 1 21/a 1'
_cell_angle_alpha 90.00
_cell_angle_beta 102.91(2)
_cell_angle_gamma 90.00
_cell_formula_units_Z 2
_cell_length_a 11.095(3)
_cell_length_b 11.384(2)
_cell_length_c 8.408(2)
_cell_measurement_reflns_used 25
_cell_measurement_temperature 295
_cell_measurement_theta_max 12.0
_cell_measurement_theta_min 10.4
_cell_volume 1035.1(4)
_computing_cell_refinement 'Enraf-Nonius CAD4 software'
_computing_data_collection 'Enraf-Nonius CAD4 software'
_computing_data_reduction 'SDP (Enraf-Nonius, 1977)'
_computing_molecular_graphics 'MolView (Cense, 1989)'
_computing_publication_material SDP
_computing_structure_refinement SDP
_computing_structure_solution 'MULTAN77 (Main, Lessinger, Woolfson, Germain & Declercq, 1977)'
_diffrn_ambient_temperature 295
_diffrn_measurement_device 'Enraf-Nonius CAD4 diffractometer'
_diffrn_measurement_method \w
_diffrn_radiation_monochromator graphite
_diffrn_radiation_source 'X-ray tube'
_diffrn_radiation_type 'Ag K\a'
_diffrn_radiation_wavelength 0.5608
_diffrn_reflns_av_R_equivalents 0.011
_diffrn_reflns_limit_h_max 15
_diffrn_reflns_limit_h_min 0
_diffrn_reflns_limit_k_max 17
_diffrn_reflns_limit_k_min 0
_diffrn_reflns_limit_l_max 9
_diffrn_reflns_limit_l_min -12
_diffrn_reflns_number 1545
_diffrn_reflns_reduction_process 'SDP system'
_diffrn_reflns_theta_max 30
_diffrn_reflns_theta_min 2
_diffrn_standards_decay_% 0
_diffrn_standards_interval_time 120
_diffrn_standards_number 2
_exptl_absorpt_coefficient_mu 0.506
_exptl_crystal_colour orange
_exptl_crystal_density_diffrn 1.717
_exptl_crystal_description prism
_exptl_crystal_F_000 543
_exptl_crystal_size_max 0.25
_exptl_crystal_size_mid 0.23
_exptl_crystal_size_min 0.23
_refine_diff_density_max .178
_refine_diff_density_min -.232
_refine_ls_goodness_of_fit_all 0.630
_refine_ls_goodness_of_fit_obs 0.630
_refine_ls_hydrogen_treatment refall
_refine_ls_matrix_type full
_refine_ls_number_constraints O
_refine_ls_number_parameters 183
_refine_ls_number_reflns 1440
_refine_ls_number_restraints 0
_refine_ls_R_factor_all .024
_refine_ls_R_factor_obs .024
_refine_ls_shift/esd_max .08
_refine_ls_structure_factor_coef F
_refine_ls_weighting_details 'w = 1'
_refine_ls_weighting_scheme calc
_refine_ls_wR_factor_all .027
_refine_ls_wR_factor_obs .027
_reflns_observed_criterion 'no reject'
_cod_data_source_file pa1074.cif
_cod_data_source_block 2
_cod_depositor_comments
;
 Changing the value of the _atom_site_type_symbol data
 item for hydrogen atoms from '?' to 'H'.

 Antanas Vaitkus,
 2017-01-15

The following automatic conversions were performed:

'_refine_ls_weighting_scheme' value 'w = 1' was changed to 'calc'.
New tag '_refine_ls_weighting_details' was created. The value of the
new tag was set to 'w = 1'.

Automatic conversion script
Id: cif_fix_values 3143 2015-03-26 13:38:13Z robertas 
;
_cod_original_cell_volume 1035.2(8)
_cod_original_sg_symbol_H-M 'P 21/a'
_cod_database_code 2009897

loop_
_symmetry_equiv_pos_as_xyz
'+x, +y, +z'
'-x, -y, -z'
'1/2-x, 1/2+y, -z'
'1/2+x, 1/2-y, z'

loop_
_atom_site_aniso_label
_atom_site_aniso_U_11
_atom_site_aniso_U_22
_atom_site_aniso_U_33
_atom_site_aniso_U_12
_atom_site_aniso_U_13
_atom_site_aniso_U_23
_atom_site_aniso_type_symbol
Co 0.0342(2) 0.0231(2) 0.0410(2) 0.0019(2) 0.01340(10) -0.0011(3) Co
O1 0.0429(9) 0.0454(9) 0.0610(10) -0.0015(8) 0.0168(8) -0.0213(9) O
O2 0.100(2) 0.0590(10) 0.110(2) 0.0190(10) 0.0290(10) -0.0310(10) O
O3 0.0590(10) 0.116(2) 0.0580(10) 0.0130(10) 0.0224(9) -0.0200(10) O
O4 0.0510(10) 0.0362(9) 0.1010(10) -0.0023(9) 0.0280(10) -0.0170(10) O
O5 0.0590(10) 0.0470(10) 0.0910(10) -0.0160(9) 0.0397(9) -0.0080(10) O
O6 0.0730(10) 0.0270(10) 0.1000(10) -0.0005(8) 0.0479(8) 0.0019(9) O
OW1 0.0441(9) 0.0356(9) 0.0610(10) 0.0029(8) 0.0197(7) 0.0093(8) O
OW2 0.0397(9) 0.0361(9) 0.0770(10) 0.0089(8) 0.0225(8) 0.0116(9) O
N1 0.0380(10) 0.0323(9) 0.0410(10) -0.0035(9) 0.0107(8) -0.0081(9) N
N2 0.0570(10) 0.072(2) 0.0510(10) 0.0160(10) 0.0050(10) -0.0200(10) N
N3 0.0440(10) 0.0370(10) 0.0560(10) -0.0040(10) 0.0159(9) -0.0070(10) N
C1 0.0480(10) 0.0360(10) 0.0440(10) -0.0080(10) 0.0160(10) -0.0010(10) C
C2 0.0550(10) 0.0290(10) 0.0480(10) -0.0020(10) 0.0110(10) -0.0030(10) C
C3 0.0440(10) 0.0420(10) 0.0370(10) 0.0030(10) 0.0080(10) -0.0100(10) C
C4 0.0520(10) 0.0500(10) 0.0460(10) -0.0070(10) 0.0230(10) -0.0030(10) C
C5 0.0540(10) 0.0330(10) 0.0530(10) -0.0080(10) 0.0200(10) -0.0010(10) C

loop_
_atom_site_label
_atom_site_fract_x
_atom_site_fract_y
_atom_site_fract_z
_atom_site_thermal_displace_type
_atom_site_calc_flag
_atom_site_calc_attached_atom
_atom_site_refinement_flags
_atom_site_type_symbol
Co 0.000 0.000 0.000 Uani d ? ? Co
O1 -0.0670(2) 0.8774(2) 0.8216(2) Uani d ? ? O
O2 0.1931(2) 0.4682(2) 0.5584(3) Uani d ? ? O
O3 0.2924(2) 0.6147(2) 0.4796(3) Uani d ? ? O
O4 0.2876(2) 0.1962(2) 0.8941(3) Uani d ? ? O
O5 0.4496(2) 0.1580(2) 0.7992(3) Uani d ? ? O
O6 0.3436(2) 0.0179(2) 0.8709(3) Uani d ? ? O
OW1 0.0448(2) 0.1153(2) 0.8269(2) Uani d ? ? O
OW2 0.1799(2) -0.0657(2) 1.0474(2) Uani d ? ? O
N1 0.0031(2) 0.8063(2) 0.7563(3) Uani d ? ? N
N2 0.2151(2) 0.5732(2) 0.5475(3) Uani d ? ? N
N3 0.3609(2) 0.1241(2) 0.8543(3) Uani d ? ? N
C1 -0.0089(2) 0.6896(2) 0.7756(3) Uani d ? ? C
C2 0.0595(3) 0.6117(2) 0.7088(3) Uani d ? ? C
C3 0.1405(2) 0.6555(2) 0.6209(3) Uani d ? ? C
C4 0.1519(3) 0.7747(3) 0.5990(3) Uani d ? ? C
C5 0.0812(3) 0.8495(2) 0.6682(3) Uani d ? ? C
HC1 -0.063(3) 0.672(3) 0.851(3) . . . . H
HC2 0.051(3) 0.532(3) 0.724(3) . . . . H
HC4 0.198(3) 0.802(3) 0.532(3) . . . . H
HC5 0.084(3) 0.933(3) 0.661(3) . . . . H
H1W1 0.116(3) 0.134(3) 0.853(3) . . . . H
H2W1 0.005(3) 0.166(3) 0.805(4) . . . . H
H1W2 0.200(3) -0.127(3) 1.080(4) . . . . H
H2W2 0.230(3) -0.044(3) 1.009(4) . . . . H

loop_
_atom_type_symbol
_atom_type_scat_dispersion_real
_atom_type_scat_dispersion_imag
_atom_type_scat_source
Co 0.256 .630 International_Tables_for_X-ray_Crystallography_(1974_Vol_IV_Table_2.28)
O .003 .004 International_Tables_for_X-ray_Crystallography_(1974_Vol_IV_Table_2.28)
N .001 .002 International_Tables_for_X-ray_Crystallography_(1974_Vol_IV_Table_2.28)
C .000 .001 International_Tables_for_X-ray_Crystallography_(1974_Vol_IV_Table_2.28)
H .000 .000 International_Tables_for_X-ray_Crystallography_(1974_Vol_IV_Table_2.28)

loop_
_geom_angle_atom_site_label_1
_geom_angle_atom_site_label_2
_geom_angle_atom_site_label_3
_geom_angle
_geom_angle_publ_flag
O1 N1 C1 118.2(2) yes
O1 N1 C5 120.9(2) yes
C1 N1 C5 121.1(2) yes
O2 N2 C3 116.7(3) yes
O3 N2 C3 117.8(3) yes
O2 N2 O3 125.5(3) yes
N1 C1 C2 120.7(3) yes
C1 C2 C3 118.3(2) yes
N2 C3 C2 119.3(2) yes
N2 C3 C4 119.5(3) yes
C2 C3 C4 121.2(3) yes
C3 C4 C5 118.4(3) yes
N1 C5 C4 120.3(2) yes
O4 N3 O5 120.9(2) yes
O4 N3 O6 118.9(2) yes
O5 N3 O6 120.1(2) yes
OW1 H1W1 O4 172(3) no
OW1 H2W1 O5 158(3) no
OW2 H1W2 O4 162(3) no
OW2 H2W2 O6 170(3) no
C1 HC1 O6 124(2) no
C4 HC4 O2 148(3) no

loop_
_geom_bond_atom_site_label_1
_geom_bond_atom_site_label_2
_geom_bond_site_symmetry_1
_geom_bond_site_symmetry_2
_geom_bond_distance
_geom_bond_publ_flag
N1 O1 . . 1.323(3) yes
N2 O2 . . 1.227(4) yes
N2 O3 . . 1.227(4) yes
O2 O3 . . 2.182(4) yes
N1 C1 . . 1.349(3) yes
N1 C5 . . 1.354(8) yes
N2 C3 . . 1.473(4) yes
C1 C2 . . 1.366(4) yes
C2 C3 . . 1.379(4) yes
C3 C4 . . 1.379(4) yes
C4 C5 . . 1.373(4) yes
Co O1 . 1_544,2_566 2.062(2) yes
Co OW1 . 1_554,2_556 2.101(2) yes
Co OW2 . 1_554,2_556 2.085(2) yes
N3 O4 . . 1.252(3) yes
N3 O5 . . 1.239(3) yes
N3 O6 . . 1.238(3) yes
O4 O5 . . 2.168(3) yes
O4 O6 . . 2.145(3) yes
O5 O6 . . 2.146(3) yes
OW1 H1W1 . . 0.80(3) no
H1W1 O4 . . 1.99(3) no
OW1 O4 . . 2.783(3) no
OW1 H2W1 . . 0.73(3) no
H2W1 O5 . . 2.09(3) no
OW1 O5 . . 2.779(3) no
OW2 H1W2 . . 0.76(3) no
H1W2 O4 . . 2.03(3) no
OW2 O4 . . 2.764(3) no
OW2 H2W2 . . 0.74(3) no
H2W2 O6 . . 2.02(3) no
OW2 O6 . . 2.758(3) no
C1 HC1 . . 0.98(3) no
HC1 O6 . . 2.42(3) no
C1 O6 . . 3.080(3) no
C4 HC4 . . 0.90(3) no
HC4 O2 . . 2.46(3) no
C4 O2 . . 3.252(4) no
C7 HC7 . . 0.89(5) no
